data_7110406
loop_
_publ_author_name
'Norsten, Tyler B.'
'McDonald, Robert'
'Branda, Neil R.'

_publ_section_title
;
 The self-assembly and spontaneous resolution of a hydrogen-bonded helix
;
_journal_issue 8
_journal_name_full 'Chemical Communications'
_journal_page_first 719
_journal_paper_doi 10.1039/a808638i
_journal_year 1999
_chemical_formula_sum 'C9 H8 N2 S'
_chemical_formula_weight 176.23
_chemical_name_common 'di(2-pyrrolyl) thioketone'
_space_group_IT_number 61
_symmetry_cell_setting orthorhombic
_symmetry_space_group_name_Hall '-P 2ac 2ab'
_symmetry_space_group_name_H-M 'P b c a'
_atom_sites_solution_hydrogens geom
_atom_sites_solution_primary direct
_atom_sites_solution_secondary difmap
_audit_creation_method 'manual editing of SHELXL template'
_cell_angle_alpha 90.00
_cell_angle_beta 90.00
_cell_angle_gamma 90.00
_cell_formula_units_Z 8
_cell_length_a 7.3510(2)
_cell_length_b 13.8734(4)
_cell_length_c 16.4273(4)
_cell_measurement_reflns_used 44
_cell_measurement_temperature 213(2)
_cell_measurement_theta_max 29.33
_cell_measurement_theta_min 26.60
_cell_volume 1675.31(8)
_computing_cell_refinement 'Siemens XSCANS'
_computing_data_collection 'Siemens XSCANS'
_computing_data_reduction 'Siemens SHELXTL'
_computing_molecular_graphics 'Siemens SHELXTL'
_computing_publication_material 'Siemens SHELXTL'
_computing_structure_refinement 'SHELXL-93 (Sheldrick, 1993)'
_computing_structure_solution 'SHELXS-86 (Sheldrick, 1990)'
_diffrn_ambient_temperature 213(2)
_diffrn_measurement_device 'Siemens P4'
_diffrn_measurement_method '2\q/\w scans'
_diffrn_radiation_monochromator graphite
_diffrn_radiation_source 'fine-focus rotating anode'
_diffrn_radiation_type CuKa
_diffrn_radiation_wavelength 1.54178
_diffrn_reflns_av_R_equivalents 0.1074
_diffrn_reflns_av_sigmaI/netI 0.1071
_diffrn_reflns_limit_h_max 8
_diffrn_reflns_limit_h_min -8
_diffrn_reflns_limit_k_max 15
_diffrn_reflns_limit_k_min -15
_diffrn_reflns_limit_l_max 16
_diffrn_reflns_limit_l_min -17
_diffrn_reflns_number 2169
_diffrn_reflns_theta_max 57.42
_diffrn_reflns_theta_min 5.39
_diffrn_standards_interval_count 297
_diffrn_standards_number 3
_exptl_absorpt_coefficient_mu 2.927
_exptl_absorpt_correction_T_max .3103
_exptl_absorpt_correction_T_min .1761
_exptl_absorpt_correction_type empirical
_exptl_crystal_colour deep_red
_exptl_crystal_density_diffrn 1.397
_exptl_crystal_description prism
_exptl_crystal_F_000 736
_exptl_crystal_size_max 0.44
_exptl_crystal_size_mid 0.42
_exptl_crystal_size_min 0.40
_refine_diff_density_max .187
_refine_diff_density_min -.250
_refine_diff_density_rms .072
_refine_ls_extinction_method none
_refine_ls_goodness_of_fit_all 1.155
_refine_ls_goodness_of_fit_obs 1.166
_refine_ls_matrix_type full
_refine_ls_number_parameters 109
_refine_ls_number_reflns 1113
_refine_ls_number_restraints 0
_refine_ls_restrained_S_all 1.155
_refine_ls_restrained_S_obs 1.166
_refine_ls_R_factor_all 0.0417
_refine_ls_R_factor_obs 0.0391
_refine_ls_shift/esd_max -0.003
_refine_ls_shift/esd_mean 0.001
_refine_ls_structure_factor_coef Fsqd
_refine_ls_weighting_details 'w=1/[s^2^(Fo^2^)+( 0.0237P)^2^+0.2820P] where P=(Fo^2^+2Fc^2^)/3'
_refine_ls_weighting_scheme calc
_refine_ls_wR_factor_all 0.1019
_refine_ls_wR_factor_obs 0.0990
_reflns_number_observed 1038
_reflns_number_total 1113
_reflns_observed_criterion >2sigma(I)
_cod_data_source_file 808638isup1.cif
_cod_data_source_block nrb9804
_cod_depositor_comments
;
The following automatic conversions were performed:

'_symmetry_cell_setting' value 'Orthorhombic' changed to
'orthorhombic' according to
/home/saulius/struct/CIF-dictionaries/cif_core.dic dictionary named
'cif_core.dic' version 2.4.2 from 2011-04-26.

Automatic conversion script
Id: cif_fix_values 1891 2012-01-12 08:04:46Z andrius 

The following automatic conversions were performed:

'_refine_ls_weighting_scheme' value 'calc w=1/[s^2^(Fo^2^)+(
0.0237P)^2^+0.2820P] where P=(Fo^2^+2Fc^2^)/3' was changed to 'calc'.
New tag '_refine_ls_weighting_details' was created. The value of the
new tag was set to 'w=1/[s^2^(Fo^2^)+( 0.0237P)^2^+0.2820P] where
P=(Fo^2^+2Fc^2^)/3'.

Automatic conversion script
Id: cif_fix_values 3143 2015-03-26 13:38:13Z robertas 
;
_cod_original_sg_symbol_H-M Pbca
_cod_database_code 7110406

loop_
_symmetry_equiv_pos_as_xyz
'x, y, z'
'-x+1/2, -y, z+1/2'
'-x, y+1/2, -z+1/2'
'x+1/2, -y+1/2, -z'
'-x, -y, -z'
'x-1/2, y, -z-1/2'
'x, -y-1/2, z-1/2'
'-x-1/2, y-1/2, z'

loop_
_atom_site_aniso_label
_atom_site_aniso_U_11
_atom_site_aniso_U_22
_atom_site_aniso_U_33
_atom_site_aniso_U_23
_atom_site_aniso_U_13
_atom_site_aniso_U_12
S 0.0433(4) 0.0525(4) 0.0509(6) -0.0065(3) -0.0054(3) -0.0055(2)
N1 0.0398(9) 0.0430(8) 0.0464(14) -0.0038(8) 0.0019(9) -0.0053(7)
N2 0.0399(9) 0.0516(10) 0.0479(15) 0.0021(9) 0.0015(9) 0.0018(8)
C1 0.0369(10) 0.0398(9) 0.040(2) 0.0065(10) 0.0031(10) -0.0076(7)
C2 0.0377(10) 0.0371(9) 0.0414(15) 0.0022(9) 0.0021(10) -0.0057(8)
C3 0.0465(11) 0.0467(10) 0.040(2) 0.0022(10) -0.0004(11) -0.0050(9)
C4 0.0402(13) 0.0549(12) 0.055(2) 0.0070(11) -0.0058(12) -0.0049(9)
C5 0.0375(11) 0.0462(10) 0.065(2) 0.0040(12) 0.0014(12) -0.0021(9)
C6 0.0414(10) 0.0429(10) 0.0353(15) 0.0043(10) 0.0025(10) -0.0016(8)
C7 0.0455(12) 0.0473(11) 0.048(2) -0.0002(10) 0.0008(12) -0.0013(9)
C8 0.0693(15) 0.0453(12) 0.060(2) -0.0062(12) 0.0000(12) 0.0039(10)
C9 0.0558(13) 0.0553(12) 0.054(2) 0.0017(12) 0.0040(13) 0.0137(10)

loop_
_atom_site_label
_atom_site_type_symbol
_atom_site_fract_x
_atom_site_fract_y
_atom_site_fract_z
_atom_site_U_iso_or_equiv
_atom_site_thermal_displace_type
_atom_site_occupancy
_atom_site_calc_flag
_atom_site_refinement_flags
S S 0.24827(6) 0.10572(4) 0.48545(5) 0.0489(3) Uani 1 d .
N1 N -0.1422(2) 0.14583(10) 0.43762(13) 0.0431(5) Uani 1 d .
H1 H -0.1012(2) 0.17101(10) 0.48253(13) 0.052 Uiso 1 calc R
N2 N 0.3754(2) -0.06710(12) 0.38823(12) 0.0465(5) Uani 1 d .
H2 H 0.4588(2) -0.03160(12) 0.41089(12) 0.056 Uiso 1 calc R
C1 C 0.1270(3) 0.04569(12) 0.41597(14) 0.0388(6) Uani 1 d .
C2 C -0.0506(2) 0.07918(13) 0.39151(14) 0.0387(5) Uani 1 d .
C3 C -0.1598(3) 0.06017(14) 0.3251(2) 0.0446(6) Uani 1 d .
H3 H -0.1326(3) 0.01777(14) 0.2822(2) 0.053 Uiso 1 calc R
C4 C -0.3182(3) 0.11515(14) 0.3331(2) 0.0502(7) Uani 1 d .
H4 H -0.4164(3) 0.11631(14) 0.2964(2) 0.060 Uiso 1 calc R
C5 C -0.3047(3) 0.16695(14) 0.4037(2) 0.0496(7) Uani 1 d .
H5 H -0.3924(3) 0.20947(14) 0.4247(2) 0.060 Uiso 1 calc R
C6 C 0.1948(2) -0.04183(13) 0.38040(15) 0.0399(5) Uani 1 d .
C7 C 0.1111(3) -0.11833(13) 0.3416(2) 0.0469(6) Uani 1 d .
H7 H -0.0130(3) -0.12249(13) 0.3283(2) 0.056 Uiso 1 calc R
C8 C 0.2425(3) -0.1882(2) 0.3258(2) 0.0583(8) Uani 1 d .
H8 H 0.2236(3) -0.2474(2) 0.2994(2) 0.070 Uiso 1 calc R
C9 C 0.4034(3) -0.15474(15) 0.3556(2) 0.0552(7) Uani 1 d .
H9 H 0.5153(3) -0.18746(15) 0.3538(2) 0.066 Uiso 1 calc R

loop_
_atom_type_symbol
_atom_type_description
_atom_type_scat_dispersion_real
_atom_type_scat_dispersion_imag
_atom_type_scat_source
C C .0181 .0091 'International Tables Vol C Tables 4.2.6.8 and 6.1.1.4'
H H .0000 .0000 'International Tables Vol C Tables 4.2.6.8 and 6.1.1.4'
N N .0311 .0180 'International Tables Vol C Tables 4.2.6.8 and 6.1.1.4'
S S .3331 .5567 'International Tables Vol C Tables 4.2.6.8 and 6.1.1.4'

loop_
_geom_angle_atom_site_label_1
_geom_angle_atom_site_label_2
_geom_angle_atom_site_label_3
_geom_angle
C5 N1 C2 110.6(2)
C9 N2 C6 109.9(2)
C6 C1 C2 118.2(2)
C6 C1 S 120.9(2)
C2 C1 S 120.83(15)
N1 C2 C3 106.3(2)
N1 C2 C1 120.5(2)
C3 C2 C1 133.2(2)
C2 C3 C4 107.8(2)
C5 C4 C3 107.8(2)
N1 C5 C4 107.5(2)
N2 C6 C7 106.0(2)
N2 C6 C1 120.7(2)
C7 C6 C1 133.0(2)
C6 C7 C8 108.1(2)
C9 C8 C7 107.4(2)
N2 C9 C8 108.6(2)

loop_
_geom_bond_atom_site_label_1
_geom_bond_atom_site_label_2
_geom_bond_distance
S C1 1.671(2)
N1 C5 1.351(3)
N1 C2 1.372(3)
N2 C9 1.344(3)
N2 C6 1.379(2)
C1 C6 1.437(3)
C1 C2 1.443(3)
C2 C3 1.380(3)
C3 C4 1.398(3)
C4 C5 1.368(4)
C6 C7 1.382(3)
C7 C8 1.393(3)
C8 C9 1.362(3)

loop_
_geom_torsion_atom_site_label_1
_geom_torsion_atom_site_label_2
_geom_torsion_atom_site_label_3
_geom_torsion_atom_site_label_4
_geom_torsion
C5 N1 C2 C3 1.5(2)
C5 N1 C2 C1 179.9(2)
C6 C1 C2 N1 162.6(2)
S C1 C2 N1 -16.0(3)
C6 C1 C2 C3 -19.5(3)
S C1 C2 C3 162.0(2)
N1 C2 C3 C4 -0.9(2)
C1 C2 C3 C4 -179.0(2)
C2 C3 C4 C5 0.0(2)
C2 N1 C5 C4 -1.5(2)
C3 C4 C5 N1 0.9(2)
C9 N2 C6 C7 0.3(3)
C9 N2 C6 C1 175.3(2)
C2 C1 C6 N2 166.7(2)
S C1 C6 N2 -14.7(3)
C2 C1 C6 C7 -19.9(4)
S C1 C6 C7 158.7(2)
N2 C6 C7 C8 -0.7(3)
C1 C6 C7 C8 -174.7(3)
C6 C7 C8 C9 0.8(3)
C6 N2 C9 C8 0.2(3)
C7 C8 C9 N2 -0.6(3)
